data_2020409
loop_
_publ_author_name
'Buist, Amanda R.'
'Kennedy, Alan R.'

_publ_section_title
;
 Salt forms of the pharmaceutical amide dihydrocarbamazepine
;
_journal_coeditor_code YF3097
_journal_issue 2
_journal_name_full 'Acta Crystallographica Section C'
_journal_page_first 155
_journal_page_last 160
_journal_paper_doi 10.1107/S2053229616001133
_journal_volume 72
_journal_year 2016
_chemical_formula_iupac 'C15 H15 N2 O +, Br -, H2 O'
_chemical_formula_moiety 'C15 H15 N2 O +, Br -, H2 O'
_chemical_formula_sum 'C15 H17 Br N2 O2'
_chemical_formula_weight 337.22
_chemical_name_systematic
'(10,11-Dihydro-5<i>H</i>-dibenzo[<i>b</i>,<i>f</i>]azepin-5-yl)(hydroxy)methylidene]azanium bromide monohydrate'
_space_group_IT_number 14
_symmetry_cell_setting monoclinic
_symmetry_space_group_name_Hall '-P 2ybc'
_symmetry_space_group_name_H-M 'P 1 21/c 1'
_atom_sites_solution_hydrogens geom
_atom_sites_solution_primary direct
_atom_sites_solution_secondary difmap
_audit_creation_method SHELXL-97
_cell_angle_alpha 90.00
_cell_angle_beta 96.931(3)
_cell_angle_gamma 90.00
_cell_formula_units_Z 4
_cell_length_a 5.4857(2)
_cell_length_b 24.5526(9)
_cell_length_c 10.9796(4)
_cell_measurement_reflns_used 2990
_cell_measurement_temperature 123(2)
_cell_measurement_theta_max 29.2320
_cell_measurement_theta_min 3.1064
_cell_volume 1468.02(9)
_computing_cell_refinement
;
CrysAlis PRO (Agilent, 2014)
;
_computing_data_collection
;
CrysAlis PRO (Agilent, 2014)
;
_computing_data_reduction
;
CrysAlis PRO (Agilent, 2014)
;
_computing_molecular_graphics
;
Mercury (Macrae <i>et al.</i>,  2008) and ORTEP-3 for Windows (Farrugia,
2012)
;
_computing_publication_material
;
SHELXL97 (Sheldrick, 2008)
;
_computing_structure_refinement
;
SHELXL97 (Sheldrick, 2008)
;
_computing_structure_solution
;
SIR92 (Altomare et al., 1994)
;
_diffrn_ambient_temperature 123(2)
_diffrn_measured_fraction_theta_full 0.998
_diffrn_measured_fraction_theta_max 0.989
_diffrn_measurement_device_type 'Oxford Diffraction Xcalibur E'
_diffrn_measurement_method 'omega scans'
_diffrn_radiation_monochromator graphite
_diffrn_radiation_source 'fine-focus sealed tube'
_diffrn_radiation_type MoK\a
_diffrn_radiation_wavelength 0.71073
_diffrn_reflns_av_R_equivalents 0.0284
_diffrn_reflns_av_sigmaI/netI 0.0510
_diffrn_reflns_limit_h_max 4
_diffrn_reflns_limit_h_min -7
_diffrn_reflns_limit_k_max 31
_diffrn_reflns_limit_k_min -27
_diffrn_reflns_limit_l_max 14
_diffrn_reflns_limit_l_min -13
_diffrn_reflns_number 6786
_diffrn_reflns_theta_full 27.00
_diffrn_reflns_theta_max 27.50
_diffrn_reflns_theta_min 3.11
_diffrn_standards_decay_% 0
_diffrn_standards_interval_count 0
_diffrn_standards_interval_time 0
_diffrn_standards_number 0
_exptl_absorpt_coefficient_mu 2.803
_exptl_absorpt_correction_T_max 1.00000
_exptl_absorpt_correction_T_min 0.79363
_exptl_absorpt_correction_type multi-scan
_exptl_absorpt_process_details
;
(CrysAlis PRO; Agilent, 2014)
;
_exptl_crystal_colour colourless
_exptl_crystal_density_diffrn 1.526
_exptl_crystal_density_method 'not measured'
_exptl_crystal_description prism
_exptl_crystal_F_000 688
_exptl_crystal_size_max 0.25
_exptl_crystal_size_mid 0.20
_exptl_crystal_size_min 0.15
_refine_diff_density_max 0.670
_refine_diff_density_min -0.388
_refine_ls_extinction_method none
_refine_ls_goodness_of_fit_ref 1.020
_refine_ls_hydrogen_treatment mixed
_refine_ls_matrix_type full
_refine_ls_number_parameters 201
_refine_ls_number_reflns 3324
_refine_ls_number_restraints 4
_refine_ls_restrained_S_all 1.020
_refine_ls_R_factor_all 0.0528
_refine_ls_R_factor_gt 0.0361
_refine_ls_shift/su_max 0.001
_refine_ls_shift/su_mean 0.000
_refine_ls_structure_factor_coef Fsqd
_refine_ls_weighting_details 'calc w=1/[\s^2^(Fo^2^)+(0.0282P)^2^+0.7435P] where P=(Fo^2^+2Fc^2^)/3'
_refine_ls_weighting_scheme calc
_refine_ls_wR_factor_gt 0.0708
_refine_ls_wR_factor_ref 0.0779
_reflns_number_gt 2687
_reflns_number_total 3324
_reflns_threshold_expression I>2\s(I)
_cod_data_source_file yf3097sup1.cif
_cod_data_source_block III
_cod_depositor_comments 'Adding full bibliography for 2020407--2020409.cif.'
_cod_original_sg_symbol_H-M 'P 21/c'
_cod_database_code 2020409
_cod_database_fobs_code 2020409

loop_
_symmetry_equiv_pos_as_xyz
'x, y, z'
'-x, y+1/2, -z+1/2'
'-x, -y, -z'
'x, -y-1/2, z-1/2'

loop_
_atom_site_type_symbol
_atom_site_label
_atom_site_fract_x
_atom_site_fract_y
_atom_site_fract_z
_atom_site_U_iso_or_equiv
_atom_site_adp_type
_atom_site_calc_flag
_atom_site_refinement_flags
_atom_site_occupancy
_atom_site_symmetry_multiplicity
Br Br1 0.23260(4) 0.545139(11) 0.68613(2) 0.02088(9) Uani d . 1 1
O O1 0.6696(3) 0.64943(8) 0.57548(17) 0.0178(4) Uani d . 1 1
O O1W 0.7590(3) 0.60056(8) 0.77670(17) 0.0209(4) Uani d D 1 1
N N1 0.4675(3) 0.63562(9) 0.38819(18) 0.0139(4) Uani d . 1 1
N N2 0.7246(4) 0.56885(10) 0.4784(2) 0.0194(5) Uani d D 1 1
C C1 0.3659(4) 0.69024(10) 0.3908(2) 0.0152(5) Uani d . 1 1
C C2 0.4346(4) 0.73025(11) 0.3119(2) 0.0177(6) Uani d . 1 1
C C3 0.6149(5) 0.72373(11) 0.2181(3) 0.0224(6) Uani d . 1 1
H H3A 0.7445 0.7516 0.2362 0.027 Uiso calc R 1 1
H H3B 0.5263 0.7325 0.1365 0.027 Uiso calc R 1 1
C C4 0.7425(5) 0.66865(11) 0.2077(2) 0.0208(6) Uani d . 1 1
H H4A 0.8500 0.6706 0.1416 0.025 Uiso calc R 1 1
H H4B 0.8473 0.6609 0.2856 0.025 Uiso calc R 1 1
C C5 0.5615(4) 0.62304(11) 0.1805(2) 0.0159(5) Uani d . 1 1
C C6 0.4244(4) 0.60684(10) 0.2730(2) 0.0144(5) Uani d . 1 1
C C7 0.5138(5) 0.59752(12) 0.0668(2) 0.0238(6) Uani d . 1 1
H H7 0.6057 0.6073 0.0021 0.029 Uiso calc R 1 1
C C8 0.3328(5) 0.55798(12) 0.0476(3) 0.0255(7) Uani d . 1 1
H H8 0.3017 0.5410 -0.0304 0.031 Uiso calc R 1 1
C C9 0.1970(5) 0.54294(11) 0.1402(3) 0.0230(6) Uani d . 1 1
H H9 0.0724 0.5160 0.1255 0.028 Uiso calc R 1 1
C C10 0.2431(5) 0.56730(11) 0.2551(2) 0.0186(6) Uani d . 1 1
H H10 0.1524 0.5571 0.3199 0.022 Uiso calc R 1 1
C C11 0.3226(5) 0.78114(12) 0.3188(3) 0.0270(7) Uani d . 1 1
H H11 0.3655 0.8097 0.2671 0.032 Uiso calc R 1 1
C C12 0.1501(5) 0.79107(12) 0.3992(3) 0.0306(7) Uani d . 1 1
H H12 0.0781 0.8261 0.4025 0.037 Uiso calc R 1 1
C C13 0.0837(5) 0.74979(12) 0.4743(3) 0.0272(7) Uani d . 1 1
H H13 -0.0360 0.7563 0.5283 0.033 Uiso calc R 1 1
C C14 0.1917(5) 0.69905(12) 0.4707(2) 0.0199(6) Uani d . 1 1
H H14 0.1474 0.6705 0.5222 0.024 Uiso calc R 1 1
C C15 0.6217(4) 0.61702(10) 0.4822(2) 0.0146(5) Uani d . 1 1
H H1N 0.844(4) 0.5600(13) 0.532(2) 0.037(10) Uiso d D 1 1
H H1W 0.639(5) 0.5774(12) 0.773(3) 0.051(11) Uiso d D 1 1
H H1 0.708(6) 0.6333(15) 0.642(3) 0.041(10) Uiso d . 1 1
H H2N 0.698(6) 0.5474(11) 0.416(2) 0.034(9) Uiso d D 1 1
H H2W 0.894(5) 0.5824(14) 0.777(3) 0.057(12) Uiso d D 1 1

loop_
_atom_site_aniso_label
_atom_site_aniso_U_11
_atom_site_aniso_U_22
_atom_site_aniso_U_33
_atom_site_aniso_U_12
_atom_site_aniso_U_13
_atom_site_aniso_U_23
Br1 0.01676(14) 0.02352(16) 0.02204(15) 0.00066(11) 0.00097(10) -0.00367(12)
O1 0.0246(10) 0.0175(10) 0.0105(9) -0.0003(8) -0.0007(8) -0.0022(8)
O1W 0.0215(10) 0.0240(11) 0.0172(10) -0.0010(9) 0.0025(8) -0.0015(8)
N1 0.0163(10) 0.0135(11) 0.0120(10) 0.0004(8) 0.0022(8) -0.0011(9)
N2 0.0245(12) 0.0185(13) 0.0144(12) 0.0052(10) -0.0012(10) -0.0024(10)
C1 0.0145(12) 0.0148(13) 0.0150(12) 0.0009(10) -0.0040(10) -0.0027(11)
C2 0.0155(12) 0.0159(14) 0.0200(13) -0.0023(10) -0.0047(11) -0.0012(11)
C3 0.0238(14) 0.0197(15) 0.0229(14) -0.0049(12) 0.0002(12) 0.0064(12)
C4 0.0198(13) 0.0250(16) 0.0182(14) -0.0047(11) 0.0052(11) 0.0032(12)
C5 0.0168(12) 0.0167(14) 0.0145(13) 0.0010(10) 0.0026(10) 0.0021(11)
C6 0.0160(12) 0.0152(13) 0.0112(12) 0.0034(10) -0.0011(10) -0.0013(10)
C7 0.0307(15) 0.0285(16) 0.0132(13) 0.0046(12) 0.0066(12) 0.0027(12)
C8 0.0340(16) 0.0257(17) 0.0152(14) 0.0026(12) -0.0037(12) -0.0053(12)
C9 0.0235(14) 0.0187(14) 0.0248(14) -0.0021(11) -0.0047(11) -0.0024(13)
C10 0.0199(13) 0.0164(14) 0.0197(14) 0.0009(11) 0.0036(11) 0.0023(12)
C11 0.0309(16) 0.0179(15) 0.0293(16) 0.0002(12) -0.0085(13) 0.0026(13)
C12 0.0308(16) 0.0217(16) 0.0363(18) 0.0105(13) -0.0080(14) -0.0098(14)
C13 0.0223(14) 0.0317(17) 0.0267(16) 0.0070(12) -0.0007(12) -0.0104(14)
C14 0.0185(13) 0.0234(15) 0.0175(13) -0.0002(11) 0.0001(11) -0.0050(12)
C15 0.0142(12) 0.0174(14) 0.0130(12) -0.0025(10) 0.0051(10) 0.0006(11)

loop_
_atom_type_symbol
_atom_type_description
_atom_type_scat_dispersion_real
_atom_type_scat_dispersion_imag
_atom_type_scat_source
Br Br -0.2901 2.4595 'International Tables Vol C Tables 4.2.6.8 and 6.1.1.4'
O O 0.0106 0.0060 'International Tables Vol C Tables 4.2.6.8 and 6.1.1.4'
N N 0.0061 0.0033 'International Tables Vol C Tables 4.2.6.8 and 6.1.1.4'
C C 0.0033 0.0016 'International Tables Vol C Tables 4.2.6.8 and 6.1.1.4'
H H 0.0000 0.0000 'International Tables Vol C Tables 4.2.6.8 and 6.1.1.4'

loop_
_geom_angle_atom_site_label_1
_geom_angle_atom_site_label_2
_geom_angle_atom_site_label_3
_geom_angle
_geom_angle_publ_flag
C15 O1 H1 114(2) ?
H1W O1W H2W 108(4) ?
C15 N2 H1N 120(2) ?
C15 N2 H2N 123(2) ?
H1N N2 H2N 116(3) ?
C15 N1 C6 122.1(2) y
C15 N1 C1 120.6(2) y
C6 N1 C1 116.5(2) y
C14 C1 C2 122.8(2) ?
C14 C1 N1 116.8(2) ?
C2 C1 N1 120.4(2) ?
C1 C2 C11 116.3(2) ?
C1 C2 C3 126.5(2) ?
C11 C2 C3 117.2(2) ?
C2 C3 C4 118.9(2) ?
C2 C3 H3A 107.6 ?
C4 C3 H3A 107.6 ?
C2 C3 H3B 107.6 ?
C4 C3 H3B 107.6 ?
H3A C3 H3B 107.0 ?
C5 C4 C3 112.1(2) ?
C5 C4 H4A 109.2 ?
C3 C4 H4A 109.2 ?
C5 C4 H4B 109.2 ?
C3 C4 H4B 109.2 ?
H4A C4 H4B 107.9 ?
C6 C5 C7 117.7(2) ?
C6 C5 C4 118.0(2) ?
C7 C5 C4 124.2(2) ?
C10 C6 C5 122.6(2) ?
C10 C6 N1 120.4(2) ?
C5 C6 N1 117.0(2) ?
C8 C7 C5 120.3(2) ?
C8 C7 H7 119.8 ?
C5 C7 H7 119.8 ?
C9 C8 C7 121.0(3) ?
C9 C8 H8 119.5 ?
C7 C8 H8 119.5 ?
C8 C9 C10 119.8(3) ?
C8 C9 H9 120.1 ?
C10 C9 H9 120.1 ?
C6 C10 C9 118.6(3) ?
C6 C10 H10 120.7 ?
C9 C10 H10 120.7 ?
C12 C11 C2 121.9(3) ?
C12 C11 H11 119.1 ?
C2 C11 H11 119.1 ?
C13 C12 C11 119.9(3) ?
C13 C12 H12 120.1 ?
C11 C12 H12 120.1 ?
C14 C13 C12 119.9(3) ?
C14 C13 H13 120.0 ?
C12 C13 H13 120.0 ?
C13 C14 C1 119.2(3) ?
C13 C14 H14 120.4 ?
C1 C14 H14 120.4 ?
O1 C15 N2 122.0(2) y
O1 C15 N1 116.7(2) y
N1 C15 N2 121.3(2) y

loop_
_geom_bond_atom_site_label_1
_geom_bond_atom_site_label_2
_geom_bond_distance
_geom_bond_publ_flag
O1 C15 1.299(3) y
O1 H1 0.84(3) ?
O1W H1W 0.868(18) ?
O1W H2W 0.861(18) ?
N1 C15 1.333(3) y
N1 C6 1.443(3) y
N1 C1 1.454(3) y
N2 C15 1.314(3) y
N2 H1N 0.855(18) ?
N2 H2N 0.863(18) ?
C1 C14 1.390(4) ?
C1 C2 1.392(4) ?
C2 C11 1.399(4) ?
C2 C3 1.519(4) ?
C3 C4 1.533(4) ?
C3 H3A 0.9900 ?
C3 H3B 0.9900 ?
C4 C5 1.502(4) ?
C4 H4A 0.9900 ?
C4 H4B 0.9900 ?
C5 C6 1.392(3) ?
C5 C7 1.393(4) ?
C6 C10 1.387(4) ?
C7 C8 1.386(4) ?
C7 H7 0.9500 ?
C8 C9 1.381(4) ?
C8 H8 0.9500 ?
C9 C10 1.392(4) ?
C9 H9 0.9500 ?
C10 H10 0.9500 ?
C11 C12 1.391(4) ?
C11 H11 0.9500 ?
C12 C13 1.383(4) ?
C12 H12 0.9500 ?
C13 C14 1.382(4) ?
C13 H13 0.9500 ?
C14 H14 0.9500 ?

loop_
_geom_hbond_atom_site_label_D
_geom_hbond_atom_site_label_H
_geom_hbond_atom_site_label_A
_geom_hbond_site_symmetry_A
_geom_hbond_distance_DH
_geom_hbond_distance_HA
_geom_hbond_distance_DA
_geom_hbond_angle_DHA
O1 H1 O1W . 0.84(3) 1.67(4) 2.510(3) 175(3)
N2 H1N Br1 1_655 0.855(18) 2.582(18) 3.431(2) 172(3)
N2 H2N Br1 3_666 0.863(18) 2.58(2) 3.355(2) 149(3)
O1W H1W Br1 . 0.868(18) 2.45(2) 3.2381(19) 152(3)
O1W H2W Br1 1_655 0.861(18) 2.40(2) 3.1960(19) 154(3)

loop_
_geom_torsion_atom_site_label_1
_geom_torsion_atom_site_label_2
_geom_torsion_atom_site_label_3
_geom_torsion_atom_site_label_4
_geom_torsion
C15 N1 C1 C14 -71.5(3)
C6 N1 C1 C14 118.1(2)
C15 N1 C1 C2 111.5(3)
C6 N1 C1 C2 -59.0(3)
C14 C1 C2 C11 1.5(4)
N1 C1 C2 C11 178.4(2)
C14 C1 C2 C3 -177.4(2)
N1 C1 C2 C3 -0.5(4)
C1 C2 C3 C4 -1.3(4)
C11 C2 C3 C4 179.8(2)
C2 C3 C4 C5 57.4(3)
C3 C4 C5 C6 -70.7(3)
C3 C4 C5 C7 106.2(3)
C7 C5 C6 C10 -0.8(4)
C4 C5 C6 C10 176.3(2)
C7 C5 C6 N1 -176.9(2)
C4 C5 C6 N1 0.2(3)
C15 N1 C6 C10 88.3(3)
C1 N1 C6 C10 -101.4(3)
C15 N1 C6 C5 -95.5(3)
C1 N1 C6 C5 74.8(3)
C6 C5 C7 C8 0.9(4)
C4 C5 C7 C8 -176.0(3)
C5 C7 C8 C9 -0.2(4)
C7 C8 C9 C10 -0.6(4)
C5 C6 C10 C9 0.0(4)
N1 C6 C10 C9 176.0(2)
C8 C9 C10 C6 0.7(4)
C1 C2 C11 C12 -0.7(4)
C3 C2 C11 C12 178.3(2)
C2 C11 C12 C13 -0.6(4)
C11 C12 C13 C14 1.0(4)
C12 C13 C14 C1 -0.2(4)
C2 C1 C14 C13 -1.1(4)
N1 C1 C14 C13 -178.1(2)
C6 N1 C15 O1 171.6(2)
C1 N1 C15 O1 1.7(3)
C6 N1 C15 N2 -6.6(4)
C1 N1 C15 N2 -176.5(2)
